data_1508449
loop_
_publ_author_name
'Benmansour, Samia'
'Marchivie, Mathieu'
'Triki, Smail'
'Gomez-Garcia, Carlos J.'

_publ_section_title
;
 Polymorphism and Metallic Behavior in BEDT-TTF Radical Salts with
 Polycyano Anions
;
_journal_issue 2
_journal_name_full Crystals
_journal_page_first 306
_journal_page_last 326
_journal_paper_doi 10.3390/cryst2020306
_journal_volume 2
_journal_year 2012
_chemical_formula_moiety 'C10 H7 N4 O2, C Cl1.5, 2(C10 H8 S8)'
_chemical_formula_sum 'C31 H24.5 Cl1.5 N4 O2 S16'
_chemical_formula_weight 1051.18
_chemical_name_systematic
;
 ?
;
_space_group_crystal_system triclinic
_space_group_IT_number 2
_space_group_name_Hall '-P 1'
_space_group_name_H-M_alt 'P -1'
_symmetry_space_group_name_Hall '-P 1'
_symmetry_space_group_name_H-M 'P -1'
_atom_sites_solution_hydrogens geom
_atom_sites_solution_primary direct
_atom_sites_solution_secondary difmap
_audit_conform_dict_location ftp://ftp.iucr.org/pub/cif_core.dic
_audit_conform_dict_name cif_core.dic
_audit_conform_dict_version 2.3
_audit_creation_date 2012-03-14
_audit_creation_method
;
  Olex2 1.1
  (compiled Nov  1 2011 20:42:30, GUI svn.r3906)
;
_cell_angle_alpha 98.430(2)
_cell_angle_beta 98.463(2)
_cell_angle_gamma 106.246(3)
_cell_formula_units_Z 2
_cell_length_a 7.6688(3)
_cell_length_b 12.6432(4)
_cell_length_c 22.6204(5)
_cell_measurement_reflns_used 16252
_cell_measurement_temperature 120(2)
_cell_measurement_theta_max 30.005
_cell_measurement_theta_min 2.8879
_cell_volume 2041.60(12)
_computing_cell_refinement
;
        CrysAlisPro, Oxford Diffraction Ltd.,
        Version 1.171.34.44 (release 25-10-2010 CrysAlis171 .NET)
        (compiled Oct 25 2010,18:11:34)
;
_computing_data_collection
;
        CrysAlisPro, Oxford Diffraction Ltd.,
        Version 1.171.34.44 (release 25-10-2010 CrysAlis171 .NET)
        (compiled Oct 25 2010,18:11:34)
;
_computing_data_reduction
;
        CrysAlisPro, Oxford Diffraction Ltd.,
        Version 1.171.34.44 (release 25-10-2010 CrysAlis171 .NET)
        (compiled Oct 25 2010,18:11:34)
;
_computing_molecular_graphics
;O. V. Dolomanov, L. J. Bourhis, R. J. Gildea, J. A. K. Howard and H.
 Puschmann,
OLEX2: a complete structure solution, refinement and analysis
 program.
J. Appl. Cryst. (2009). 42, 339-341.
;
_computing_publication_material
;O. V. Dolomanov, L. J. Bourhis, R. J. Gildea, J. A. K. Howard and H.
 Puschmann,
OLEX2: a complete structure solution, refinement and analysis
 program.
J. Appl. Cryst. (2009). 42, 339-341.
;
_computing_structure_refinement 'SHELXL-97 (Sheldrick, 1997)'
_diffrn_ambient_temperature 120(2)
_diffrn_detector_area_resol_mean 16.0267
_diffrn_measured_fraction_theta_full 0.998
_diffrn_measured_fraction_theta_max 0.879
_diffrn_measurement_device_type 'SuperNova, Single source at offset), Sapphire3'
_diffrn_measurement_method '\w scans'
_diffrn_orient_matrix_UB_11 -0.0526647
_diffrn_orient_matrix_UB_12 -0.0423871
_diffrn_orient_matrix_UB_13 0.0133173
_diffrn_orient_matrix_UB_21 -0.0687991
_diffrn_orient_matrix_UB_22 0.0275345
_diffrn_orient_matrix_UB_23 0.0005258
_diffrn_orient_matrix_UB_31 -0.0464049
_diffrn_orient_matrix_UB_32 -0.0316029
_diffrn_orient_matrix_UB_33 -0.0294666
_diffrn_radiation_monochromator graphite
_diffrn_radiation_type MoK\a
_diffrn_radiation_wavelength 0.71073
_diffrn_reflns_av_R_equivalents 0.0498
_diffrn_reflns_av_unetI/netI 0.0569
_diffrn_reflns_limit_h_max 10
_diffrn_reflns_limit_h_min -10
_diffrn_reflns_limit_k_max 17
_diffrn_reflns_limit_k_min -17
_diffrn_reflns_limit_l_max 29
_diffrn_reflns_limit_l_min -31
_diffrn_reflns_number 27121
_diffrn_reflns_theta_full 25.00
_diffrn_reflns_theta_max 30.07
_diffrn_reflns_theta_min 2.89
_exptl_absorpt_coefficient_mu 0.984
_exptl_absorpt_correction_T_max 1
_exptl_absorpt_correction_T_min 0.42882
_exptl_absorpt_correction_type multi-scan
_exptl_absorpt_process_details
;
        CrysAlisPro, Oxford Diffraction Ltd.,
        Version 1.171.34.44 (release 25-10-2010 CrysAlis171 .NET)
        (compiled Oct 25 2010,18:11:34)
        Empirical absorption correction using spherical harmonics,
 implemented in SCALE3 ABSPACK scaling algorithm.
;
_exptl_crystal_colour 'shiny brown'
_exptl_crystal_colour_primary brown
_exptl_crystal_density_diffrn 1.71
_exptl_crystal_density_method 'not measured'
_exptl_crystal_description prism
_exptl_crystal_F_000 1072
_exptl_crystal_size_max 0.2
_exptl_crystal_size_mid 0.1
_exptl_crystal_size_min 0.05
_refine_diff_density_max 2.501
_refine_diff_density_min -1.715
_refine_diff_density_rms 0.215
_refine_ls_extinction_method none
_refine_ls_goodness_of_fit_ref 1.066
_refine_ls_hydrogen_treatment mixed
_refine_ls_matrix_type full
_refine_ls_number_parameters 500
_refine_ls_number_reflns 10522
_refine_ls_number_restraints 0
_refine_ls_restrained_S_all 1.066
_refine_ls_R_factor_all 0.0611
_refine_ls_R_factor_gt 0.0506
_refine_ls_shift/su_max 0.001
_refine_ls_shift/su_mean 0
_refine_ls_structure_factor_coef Fsqd
_refine_ls_weighting_details 'calc w=1/[\s^2^(Fo^2^)+(0.0549P)^2^+2.9430P] where P=(Fo^2^+2Fc^2^)/3'
_refine_ls_weighting_scheme calc
_refine_ls_wR_factor_gt 0.1252
_refine_ls_wR_factor_ref 0.1363
_reflns_number_gt 8672
_reflns_number_total 10522
_reflns_threshold_expression >2sigma(I)
_cod_data_source_file CCDC-871625_crystals-02-00306-s001_DC187.cif
_cod_data_source_block et41_chateigner_1508449
_cod_depositor_comments 'mistake in journal_issue, fixed'
_cod_original_cell_volume 2041.60(11)
_cod_original_formula_sum 'C31 H24.50 Cl1.50 N4 O2 S16'
_cod_database_code 1508449

loop_
_space_group_symop_id
_space_group_symop_operation_xyz
1 'x, y, z'
2 '-x, -y, -z'

loop_
_atom_site_label
_atom_site_type_symbol
_atom_site_fract_x
_atom_site_fract_y
_atom_site_fract_z
_atom_site_U_iso_or_equiv
_atom_site_adp_type
_atom_site_occupancy
_atom_site_symmetry_multiplicity
_atom_site_calc_flag
_atom_site_refinement_flags
O2 O 0.9091(3) 0.3567(2) 0.82531(9) 0.0280(5) Uani 1 1 d .
C30 C 1.0641(4) 0.4005(3) 0.87505(13) 0.0326(7) Uani 1 1 d .
H30A H 1.0929 0.4814 0.8862 0.039 Uiso 1 1 calc R
H30B H 1.1716 0.3842 0.863 0.039 Uiso 1 1 calc R
N2 N 1.3491(4) 0.5285(2) 1.12720(10) 0.0286(6) Uani 1 1 d .
Cl1 Cl 0.2526(3) 0.02356(14) 0.06273(6) 0.1079(7) Uani 1 1 d .
Cl2 Cl -0.0955(2) -0.06608(14) 0.06647(7) 0.0357(4) Uani 0.5 1 d P
C31 C 0.0258(9) -0.0411(4) 0.01765(18) 0.0738(17) Uani 1 1 d .
H1 H 0.831(5) 0.379(3) 0.8378(16) 0.030(10) Uiso 1 1 d .
S1 S 0.74439(9) 0.50398(5) 0.48034(3) 0.01561(14) Uani 1 1 d .
S11 S 0.25074(9) 0.03772(5) 0.54769(3) 0.01413(13) Uani 1 1 d .
S2 S 0.98954(9) 0.72995(5) 0.48042(3) 0.01515(13) Uani 1 1 d .
S12 S 0.50550(9) 0.26037(5) 0.54884(3) 0.01486(13) Uani 1 1 d .
S3 S 0.72830(9) 0.58589(5) 0.62132(3) 0.01455(13) Uani 1 1 d .
S13 S 0.19959(9) -0.12028(5) 0.27305(3) 0.01513(13) Uani 1 1 d .
S4 S 0.98736(9) 0.80763(5) 0.62243(3) 0.01494(13) Uani 1 1 d .
S10 S 0.50635(9) 0.18591(5) 0.40687(3) 0.01436(13) Uani 1 1 d .
S9 S 0.25600(9) -0.03762(5) 0.40492(3) 0.01475(13) Uani 1 1 d .
S6 S 1.03961(9) 0.67846(5) 0.35497(3) 0.01646(14) Uani 1 1 d .
S15 S 0.21795(10) 0.08568(5) 0.67556(3) 0.01742(14) Uani 1 1 d .
S8 S 1.04578(9) 0.88946(5) 0.75551(3) 0.01684(14) Uani 1 1 d .
S7 S 0.73974(10) 0.62407(5) 0.75398(3) 0.01764(14) Uani 1 1 d .
S5 S 0.75121(10) 0.40773(5) 0.35386(3) 0.01891(15) Uani 1 1 d .
S16 S 0.52060(9) 0.35296(5) 0.67723(3) 0.01790(14) Uani 1 1 d .
S14 S 0.49633(9) 0.14957(5) 0.27398(3) 0.01500(13) Uani 1 1 d .
C5 C 0.8156(4) 0.6791(2) 0.69232(10) 0.0138(5) Uani 1 1 d .
C11 C 0.3782(3) 0.0960(2) 0.44667(10) 0.0122(4) Uani 1 1 d .
C15 C 0.3143(3) 0.1361(2) 0.61628(10) 0.0116(4) Uani 1 1 d .
C14 C 0.4193(3) 0.0953(2) 0.33550(10) 0.0123(4) Uani 1 1 d .
C16 C 0.4310(3) 0.2383(2) 0.61654(10) 0.0134(5) Uani 1 1 d .
C13 C 0.3042(3) -0.0080(2) 0.33452(10) 0.0121(4) Uani 1 1 d .
C8 C 0.9782(4) 0.5534(2) 0.29632(11) 0.0158(5) Uani 1 1 d .
H8A H 0.992 0.5758 0.2576 0.019 Uiso 1 1 calc R
H8B H 1.0648 0.5121 0.3052 0.019 Uiso 1 1 calc R
C6 C 0.9335(4) 0.7806(2) 0.69266(10) 0.0138(5) Uani 1 1 d .
C7 C 0.7829(4) 0.4755(2) 0.28968(11) 0.0173(5) Uani 1 1 d .
H7A H 0.7542 0.4185 0.253 0.021 Uiso 1 1 calc R
H7B H 0.6965 0.5184 0.285 0.021 Uiso 1 1 calc R
C17 C 0.2644(4) -0.0600(2) 0.20860(10) 0.0153(5) Uani 1 1 d .
H17A H 0.2504 -0.1205 0.1747 0.018 Uiso 1 1 calc R
H17B H 0.1797 -0.0193 0.1963 0.018 Uiso 1 1 calc R
C3 C 0.8270(4) 0.5247(2) 0.41350(10) 0.0139(5) Uani 1 1 d .
C12 C 0.3764(3) 0.1278(2) 0.50708(10) 0.0121(4) Uani 1 1 d .
C2 C 0.8593(3) 0.6739(2) 0.58105(10) 0.0130(5) Uani 1 1 d .
C4 C 0.9391(3) 0.6286(2) 0.41350(10) 0.0116(4) Uani 1 1 d .
C19 C 0.2840(4) 0.2112(2) 0.73443(10) 0.0159(5) Uani 1 1 d .
H19A H 0.2011 0.2548 0.7254 0.019 Uiso 1 1 calc R
H19B H 0.2681 0.1892 0.7731 0.019 Uiso 1 1 calc R
C20 C 0.4815(4) 0.2849(2) 0.74095(11) 0.0165(5) Uani 1 1 d .
H20A H 0.5637 0.2393 0.7455 0.02 Uiso 1 1 calc R
H20B H 0.5131 0.342 0.7778 0.02 Uiso 1 1 calc R
C1 C 0.8639(4) 0.6397(2) 0.52128(10) 0.0126(5) Uani 1 1 d .
C18 C 0.4622(4) 0.0194(2) 0.22129(10) 0.0150(5) Uani 1 1 d .
H18A H 0.4938 0.0369 0.1831 0.018 Uiso 1 1 calc R
H18B H 0.5462 -0.0186 0.2379 0.018 Uiso 1 1 calc R
O1 O 1.3361(3) 0.36761(17) 0.97172(8) 0.0219(4) Uani 1 1 d .
C24 C 1.4930(5) 0.2190(3) 0.92509(12) 0.0331(8) Uani 1 1 d .
C25 C 1.7045(4) 0.2566(2) 1.02220(11) 0.0223(6) Uani 1 1 d .
N1 N 1.5790(4) 0.2664(3) 1.15530(11) 0.0332(6) Uani 1 1 d .
C22 C 1.4456(4) 0.3370(2) 1.01359(10) 0.0158(5) Uani 1 1 d .
C23 C 1.4563(4) 0.3691(2) 1.07667(11) 0.0173(5) Uani 1 1 d .
C26 C 1.5275(4) 0.3112(2) 1.11915(11) 0.0218(6) Uani 1 1 d .
C21 C 1.5454(4) 0.2715(2) 0.98798(11) 0.0194(5) Uani 1 1 d .
N3 N 1.4496(6) 0.1749(3) 0.87493(12) 0.0601(12) Uani 1 1 d .
C10 C 1.0338(6) 0.8131(3) 0.81531(14) 0.0490(11) Uani 1 1 d .
H10A H 1.1181 0.7687 0.8125 0.059 Uiso 1 1 calc R
H10B H 1.0793 0.8666 0.8537 0.059 Uiso 1 1 calc R
N4 N 1.8367(4) 0.2469(3) 1.04899(11) 0.0323(6) Uani 1 1 d .
C29 C 1.0197(4) 0.3481(3) 0.92876(13) 0.0286(6) Uani 1 1 d .
H29A H 0.9966 0.2677 0.9174 0.034 Uiso 1 1 calc R
H29B H 0.9067 0.3603 0.9383 0.034 Uiso 1 1 calc R
C28 C 1.1709(4) 0.3937(3) 0.98532(12) 0.0269(6) Uani 1 1 d .
H28A H 1.1974 0.4744 0.9971 0.032 Uiso 1 1 calc R
H28B H 1.1315 0.3595 1.0188 0.032 Uiso 1 1 calc R
C9 C 0.8588(6) 0.7405(4) 0.81751(14) 0.0536(12) Uani 1 1 d .
H9A H 0.7774 0.7861 0.8228 0.064 Uiso 1 1 calc R
H9B H 0.8732 0.7092 0.8539 0.064 Uiso 1 1 calc R
C27 C 1.3978(4) 0.4584(2) 1.10311(11) 0.0197(5) Uani 1 1 d .

loop_
_atom_site_aniso_label
_atom_site_aniso_U_11
_atom_site_aniso_U_22
_atom_site_aniso_U_33
_atom_site_aniso_U_23
_atom_site_aniso_U_13
_atom_site_aniso_U_12
O2 0.0252(11) 0.0452(14) 0.0127(9) -0.0007(8) -0.0005(8) 0.0149(10)
C30 0.0259(16) 0.051(2) 0.0197(13) 0.0075(13) 0.0004(12) 0.0127(15)
N2 0.0349(15) 0.0328(14) 0.0165(11) -0.0061(10) -0.0005(10) 0.0165(12)
Cl1 0.1664(17) 0.1082(12) 0.0448(6) -0.0042(7) -0.0471(9) 0.0802(12)
Cl2 0.0399(9) 0.0325(8) 0.0316(8) 0.0119(6) 0.0039(7) 0.0052(7)
C31 0.130(5) 0.069(3) 0.035(2) 0.000(2) -0.014(2) 0.069(3)
S1 0.0226(3) 0.0111(3) 0.0088(3) -0.0003(2) 0.0041(2) -0.0009(3)
S11 0.0200(3) 0.0104(3) 0.0075(2) 0.0000(2) 0.0009(2) -0.0006(2)
S2 0.0237(3) 0.0097(3) 0.0084(3) -0.0004(2) 0.0034(2) 0.0003(2)
S12 0.0188(3) 0.0114(3) 0.0091(3) -0.0008(2) 0.0022(2) -0.0020(2)
S3 0.0189(3) 0.0139(3) 0.0078(2) 0.0013(2) 0.0018(2) 0.0012(2)
S13 0.0171(3) 0.0142(3) 0.0089(3) -0.0029(2) 0.0020(2) -0.0003(2)
S4 0.0208(3) 0.0123(3) 0.0082(3) -0.0009(2) 0.0024(2) 0.0013(2)
S10 0.0194(3) 0.0119(3) 0.0078(2) 0.0000(2) 0.0019(2) -0.0001(2)
S9 0.0206(3) 0.0116(3) 0.0077(2) 0.0002(2) 0.0008(2) 0.0000(2)
S6 0.0217(3) 0.0142(3) 0.0093(3) 0.0005(2) 0.0046(2) -0.0010(3)
S15 0.0234(3) 0.0152(3) 0.0082(3) 0.0008(2) 0.0031(2) -0.0018(3)
S8 0.0194(3) 0.0184(3) 0.0087(3) -0.0028(2) 0.0017(2) 0.0028(3)
S7 0.0251(3) 0.0178(3) 0.0093(3) 0.0014(2) 0.0064(2) 0.0045(3)
S5 0.0267(4) 0.0117(3) 0.0122(3) -0.0037(2) 0.0060(2) -0.0019(3)
S16 0.0205(3) 0.0135(3) 0.0131(3) -0.0049(2) 0.0054(2) -0.0024(3)
S14 0.0211(3) 0.0130(3) 0.0094(3) 0.0008(2) 0.0048(2) 0.0028(2)
C5 0.0193(12) 0.0169(12) 0.0065(10) 0.0020(9) 0.0028(9) 0.0079(10)
C11 0.0155(12) 0.0111(11) 0.0081(10) 0.0011(8) 0.0006(9) 0.0024(9)
C15 0.0136(11) 0.0123(11) 0.0074(9) 0.0008(8) 0.0006(8) 0.0029(9)
C14 0.0140(11) 0.0147(11) 0.0079(10) 0.0016(8) 0.0026(8) 0.0044(10)
C16 0.0162(12) 0.0139(11) 0.0085(10) -0.0001(8) 0.0026(9) 0.0034(10)
C13 0.0141(11) 0.0140(11) 0.0067(9) -0.0005(8) 0.0011(8) 0.0037(9)
C8 0.0179(12) 0.0169(12) 0.0125(10) -0.0007(9) 0.0057(9) 0.0058(10)
C6 0.0165(12) 0.0179(12) 0.0063(9) -0.0013(9) 0.0011(9) 0.0070(10)
C7 0.0194(13) 0.0180(12) 0.0104(10) -0.0006(9) -0.0003(9) 0.0024(11)
C17 0.0162(12) 0.0185(12) 0.0091(10) 0.0000(9) -0.0002(9) 0.0047(10)
C3 0.0186(12) 0.0126(11) 0.0088(10) 0.0000(8) 0.0028(9) 0.0032(10)
C12 0.0152(12) 0.0102(11) 0.0084(10) 0.0006(8) -0.0002(8) 0.0016(9)
C2 0.0169(12) 0.0127(11) 0.0082(10) 0.0017(8) 0.0010(9) 0.0034(10)
C4 0.0135(11) 0.0120(11) 0.0076(10) 0.0004(8) 0.0017(8) 0.0021(9)
C19 0.0196(13) 0.0187(12) 0.0082(10) 0.0004(9) 0.0027(9) 0.0052(10)
C20 0.0165(12) 0.0203(13) 0.0104(10) -0.0016(9) -0.0014(9) 0.0063(10)
C1 0.0179(12) 0.0099(11) 0.0080(10) 0.0013(8) 0.0015(9) 0.0019(9)
C18 0.0169(12) 0.0189(12) 0.0094(10) -0.0004(9) 0.0045(9) 0.0063(10)
O1 0.0246(10) 0.0371(11) 0.0098(8) 0.0042(8) 0.0020(7) 0.0198(9)
C24 0.049(2) 0.048(2) 0.0145(12) 0.0031(12) 0.0042(13) 0.0375(17)
C25 0.0292(15) 0.0305(15) 0.0126(11) 0.0042(10) 0.0075(10) 0.0158(13)
N1 0.0435(17) 0.0507(17) 0.0168(11) 0.0111(11) 0.0089(11) 0.0290(14)
C22 0.0166(12) 0.0200(12) 0.0096(10) 0.0022(9) -0.0004(9) 0.0058(10)
C23 0.0196(13) 0.0217(13) 0.0099(10) 0.0004(9) 0.0007(9) 0.0077(11)
C26 0.0248(14) 0.0321(15) 0.0106(11) 0.0015(10) 0.0048(10) 0.0131(12)
C21 0.0232(14) 0.0268(14) 0.0093(10) 0.0013(10) 0.0007(10) 0.0117(12)
N3 0.099(3) 0.079(3) 0.0153(13) -0.0107(14) -0.0090(15) 0.070(2)
C10 0.080(3) 0.0314(18) 0.0154(14) 0.0084(13) -0.0134(16) -0.0056(19)
N4 0.0313(15) 0.0534(18) 0.0204(12) 0.0104(12) 0.0057(10) 0.0242(13)
C29 0.0268(16) 0.0372(17) 0.0211(13) 0.0055(12) 0.0012(12) 0.0106(14)
C28 0.0252(15) 0.0462(18) 0.0127(11) 0.0006(12) -0.0001(11) 0.0209(14)
C9 0.058(3) 0.062(3) 0.0148(14) 0.0082(15) 0.0002(15) -0.020(2)
C27 0.0200(13) 0.0265(14) 0.0090(10) 0.0005(10) -0.0013(9) 0.0052(11)

loop_
_atom_type_symbol
_atom_type_description
_atom_type_scat_dispersion_real
_atom_type_scat_dispersion_imag
_atom_type_scat_source
C C 0.0033 0.0016 'International Tables Vol C Tables 4.2.6.8 and 6.1.1.4'
H H 0 0 'International Tables Vol C Tables 4.2.6.8 and 6.1.1.4'
O O 0.0106 0.006 'International Tables Vol C Tables 4.2.6.8 and 6.1.1.4'
S S 0.1246 0.1234 'International Tables Vol C Tables 4.2.6.8 and 6.1.1.4'
N N 0.0061 0.0033 'International Tables Vol C Tables 4.2.6.8 and 6.1.1.4'
Cl Cl 0.1484 0.1585 'International Tables Vol C Tables 4.2.6.8 and 6.1.1.4'

loop_
_geom_angle_atom_site_label_1
_geom_angle_atom_site_label_2
_geom_angle_atom_site_label_3
_geom_angle
_geom_angle_site_symmetry_1
O2 C30 C29 109.7(3) .
Cl2 C31 Cl1 102.7(2) .
C31 C31 Cl1 108.8(6) 2
C31 C31 Cl2 111.5(5) 2
C1 S1 C3 95.23(12) .
C12 S11 C15 95.20(11) .
C1 S2 C4 95.16(11) .
C12 S12 C16 95.26(12) .
C2 S3 C5 95.09(12) .
C13 S13 C17 102.73(11) .
C2 S4 C6 95.14(12) .
C11 S10 C14 95.40(11) .
C11 S9 C13 95.42(11) .
C4 S6 C8 102.77(12) .
C15 S15 C19 102.37(12) .
C6 S8 C10 100.40(14) .
C5 S7 C9 101.75(14) .
C3 S5 C7 100.38(12) .
C16 S16 C20 100.89(12) .
C14 S14 C18 99.67(11) .
S7 C5 S3 114.46(14) .
C6 C5 S3 116.92(18) .
C6 C5 S7 128.60(18) .
S10 C11 S9 115.23(13) .
C12 C11 S10 122.3(2) .
C12 C11 S9 122.5(2) .
S15 C15 S11 114.11(13) .
C16 C15 S11 116.82(18) .
C16 C15 S15 129.06(18) .
S14 C14 S10 115.46(14) .
C13 C14 S10 116.81(17) .
C13 C14 S14 127.71(18) .
S16 C16 S12 114.95(14) .
C15 C16 S12 117.23(18) .
C15 C16 S16 127.82(18) .
S13 C13 S9 114.07(14) .
C14 C13 S13 129.33(18) .
C14 C13 S9 116.57(17) .
C7 C8 S6 114.59(17) .
S8 C6 S4 115.25(14) .
C5 C6 S4 117.04(18) .
C5 C6 S8 127.69(18) .
C8 C7 S5 113.00(17) .
C18 C17 S13 114.03(16) .
S5 C3 S1 115.36(14) .
C4 C3 S1 117.02(18) .
C4 C3 S5 127.62(18) .
S12 C12 S11 115.42(13) .
C11 C12 S11 122.7(2) .
C11 C12 S12 121.9(2) .
S3 C2 S4 115.45(13) .
C1 C2 S3 122.2(2) .
C1 C2 S4 122.4(2) .
S6 C4 S2 113.84(13) .
C3 C4 S2 117.18(18) .
C3 C4 S6 128.97(18) .
C20 C19 S15 114.02(18) .
C19 C20 S16 113.63(16) .
S2 C1 S1 115.30(13) .
C2 C1 S1 122.78(19) .
C2 C1 S2 121.92(19) .
C17 C18 S14 113.36(17) .
C22 O1 C28 120.8(2) .
N3 C24 C21 178.6(4) .
N4 C25 C21 177.8(3) .
O1 C22 C23 122.4(2) .
O1 C22 C21 113.2(2) .
C21 C22 C23 124.4(2) .
C22 C23 C26 121.3(2) .
C22 C23 C27 124.0(2) .
C27 C23 C26 114.6(2) .
N1 C26 C23 176.4(3) .
C25 C21 C24 117.2(2) .
C22 C21 C24 120.5(2) .
C22 C21 C25 122.3(2) .
C9 C10 S8 117.3(3) .
C30 C29 C28 114.1(3) .
O1 C28 C29 108.2(2) .
C10 C9 S7 119.4(3) .
N2 C27 C23 176.4(3) .

loop_
_geom_bond_atom_site_label_1
_geom_bond_atom_site_label_2
_geom_bond_distance
_geom_bond_site_symmetry_2
O2 C30 1.429(3) .
C30 C29 1.504(4) .
N2 C27 1.151(4) .
Cl1 C31 1.781(6) .
Cl2 C31 1.557(6) .
C31 C31 1.502(8) 2
S1 C3 1.750(2) .
S1 C1 1.746(2) .
S11 C15 1.750(2) .
S11 C12 1.738(2) .
S2 C4 1.751(2) .
S2 C1 1.744(2) .
S12 C16 1.744(2) .
S12 C12 1.736(2) .
S3 C5 1.761(2) .
S3 C2 1.738(3) .
S13 C13 1.746(2) .
S13 C17 1.811(2) .
S4 C6 1.756(2) .
S4 C2 1.742(2) .
S10 C11 1.733(2) .
S10 C14 1.754(2) .
S9 C11 1.735(2) .
S9 C13 1.756(2) .
S6 C8 1.807(2) .
S6 C4 1.737(2) .
S15 C15 1.741(2) .
S15 C19 1.811(3) .
S8 C6 1.749(2) .
S8 C10 1.772(3) .
S7 C5 1.750(2) .
S7 C9 1.818(4) .
S5 C7 1.804(3) .
S5 C3 1.746(2) .
S16 C16 1.743(2) .
S16 C20 1.804(3) .
S14 C14 1.747(2) .
S14 C18 1.814(2) .
C5 C6 1.346(4) .
C11 C12 1.370(3) .
C15 C16 1.349(3) .
C14 C13 1.352(3) .
C8 C7 1.516(4) .
C17 C18 1.525(4) .
C3 C4 1.353(3) .
C2 C1 1.366(3) .
C19 C20 1.512(4) .
O1 C22 1.344(3) .
O1 C28 1.458(3) .
C24 C21 1.425(4) .
C24 N3 1.144(4) .
C25 C21 1.420(4) .
C25 N4 1.149(4) .
N1 C26 1.145(4) .
C22 C23 1.408(3) .
C22 C21 1.398(4) .
C23 C26 1.425(4) .
C23 C27 1.414(4) .
C10 C9 1.411(5) .
C29 C28 1.512(4) .
